data_7213219
loop_
_publ_author_name
'Reutzel-Edens, Susan M.'
'Russell, Victoria A.'
'Yu, Lian'

_publ_section_title
;
 Molecular basis for the stability relationships between homochiral and
 racemic crystals of tazofelone: a spectroscopic, crystallographic, and
 thermodynamic investigation
;
_journal_issue 5
_journal_name_full 'Journal of the Chemical Society, Perkin Transactions 2'
_journal_page_first 913
_journal_paper_doi 10.1039/a909259e
_journal_year 2000
_chemical_formula_sum 'C18 H27 N O2 S'
_chemical_formula_weight 321.47
_chemical_name_systematic
; 
? 
;
_space_group_IT_number 4
_symmetry_space_group_name_Hall 'P 2yb'
_symmetry_space_group_name_H-M 'P 1 21 1'
_atom_sites_solution_hydrogens geom
_atom_sites_solution_primary direct
_atom_sites_solution_secondary difmap
_audit_creation_method SHELXL
_audit_update_record
; 
? 
;
_cell_angle_alpha 90.00
_cell_angle_beta 94.29(3)
_cell_angle_gamma 90.00
_cell_formula_units_Z 4
_cell_length_a 9.392(2)
_cell_length_b 10.962(2)
_cell_length_c 17.823(4)
_cell_measurement_temperature 293(2)
_cell_measurement_theta_max 28
_cell_measurement_theta_min 4
_cell_volume 1829.8(7)
_computing_structure_refinement 'SHELXL-93 (Sheldrick, 1993)'
_computing_structure_solution 'SHELXS-86 (Sheldrick, 1990)'
_diffrn_radiation_monochromator graphite
_diffrn_radiation_source 'fine-focus sealed tube'
_diffrn_radiation_type CuK\a
_diffrn_radiation_wavelength 1.54178
_diffrn_reflns_av_R_equivalents 0.0282
_diffrn_reflns_av_sigmaI/netI 0.0268
_diffrn_reflns_limit_h_max 10
_diffrn_reflns_limit_h_min 0
_diffrn_reflns_limit_k_max 11
_diffrn_reflns_limit_k_min 0
_diffrn_reflns_limit_l_max 19
_diffrn_reflns_limit_l_min -19
_diffrn_reflns_number 2802
_diffrn_reflns_theta_max 56.96
_diffrn_reflns_theta_min 2.49
_diffrn_standards_interval_time 360
_exptl_absorpt_coefficient_mu 1.615
_exptl_crystal_density_diffrn 1.167
_exptl_crystal_density_meas ?
_exptl_crystal_F_000 696
_refine_diff_density_max 0.424
_refine_diff_density_min -0.311
_refine_diff_density_rms 0.045
_refine_ls_abs_structure_details 'Flack H D (1983), Acta Cryst. A39, 876-881'
_refine_ls_abs_structure_Flack 0.04(11)
_refine_ls_extinction_coef 0.0003(2)
_refine_ls_extinction_expression Fc^*^=kFc[1+0.001xFc^2^\l^3^/sin(2\q)]^-1/4^
_refine_ls_extinction_method SHELXL
_refine_ls_goodness_of_fit_all 0.942
_refine_ls_goodness_of_fit_obs 0.941
_refine_ls_matrix_type full
_refine_ls_number_parameters 422
_refine_ls_number_reflns 2617
_refine_ls_number_restraints 1
_refine_ls_restrained_S_all 0.972
_refine_ls_restrained_S_obs 0.941
_refine_ls_R_factor_all 0.0642
_refine_ls_R_factor_obs 0.0554
_refine_ls_shift/esd_max -0.094
_refine_ls_shift/esd_mean 0.019
_refine_ls_structure_factor_coef Fsqd
_refine_ls_weighting_details 'w=1/[\s^2^(Fo^2^)+(0.0824P)^2^+1.9985P] where P=(Fo^2^+2Fc^2^)/3'
_refine_ls_weighting_scheme calc
_refine_ls_wR_factor_all 0.1571
_refine_ls_wR_factor_obs 0.1413
_reflns_number_observed 2315
_reflns_number_total 2620
_reflns_observed_criterion >2sigma(I)
_cod_data_source_file a909259esup1.cif
_cod_data_source_block 231696
_cod_depositor_comments
;
The following automatic conversions were performed:

'_exptl_crystal_density_meas' value 'not_measured' was changed to '?'
- the value is perceived as not measured.

Automatic conversion script
Id: cif_fix_values 3008 2015-01-20 13:52:24Z robertas 

The following automatic conversions were performed:

'_refine_ls_weighting_scheme' value 'calc
w=1/[\s^2^(Fo^2^)+(0.0824P)^2^+1.9985P] where P=(Fo^2^+2Fc^2^)/3' was
changed to 'calc'. New tag '_refine_ls_weighting_details' was
created. The value of the new tag was set to
'w=1/[\s^2^(Fo^2^)+(0.0824P)^2^+1.9985P] where P=(Fo^2^+2Fc^2^)/3'.

Automatic conversion script
Id: cif_fix_values 3143 2015-03-26 13:38:13Z robertas 
;
_cod_original_cell_volume 1829.8(6)
_cod_database_code 7213219
_refine_ls_special_details
; 

;

loop_
_symmetry_equiv_pos_as_xyz
'x, y, z'
'-x, y+1/2, -z'

loop_
_atom_site_aniso_label
_atom_site_aniso_U_11
_atom_site_aniso_U_22
_atom_site_aniso_U_33
_atom_site_aniso_U_23
_atom_site_aniso_U_13
_atom_site_aniso_U_12
S1 0.1096(14) 0.0452(10) 0.0557(9) -0.0080(9) 0.0080(9) -0.0034(10)
S1B 0.236(3) 0.0395(11) 0.096(2) -0.0006(11) 0.098(2) 0.016(2)
O4 0.262(9) 0.036(3) 0.057(3) -0.005(3) -0.031(4) -0.007(4)
O10 0.073(3) 0.031(3) 0.064(3) -0.005(2) -0.007(2) 0.007(2)
O4B 0.212(7) 0.038(3) 0.098(4) -0.010(3) 0.062(5) 0.008(4)
O10B 0.079(3) 0.027(2) 0.074(3) -0.005(2) -0.007(2) -0.003(2)
N3B 0.106(4) 0.026(3) 0.071(4) 0.004(3) 0.023(3) -0.009(3)
N3 0.110(5) 0.037(4) 0.064(4) 0.005(3) -0.009(3) 0.005(3)
C2 0.110(6) 0.051(5) 0.069(4) 0.001(4) 0.024(4) 0.008(4)
C4 0.101(5) 0.036(4) 0.067(4) -0.004(4) -0.020(4) -0.001(4)
C5 0.062(4) 0.031(3) 0.059(4) -0.003(3) -0.011(3) -0.002(3)
C6 0.113(6) 0.035(4) 0.061(4) -0.002(3) 0.019(4) -0.001(4)
C7 0.072(4) 0.026(3) 0.051(4) 0.000(3) 0.013(3) 0.000(3)
C12 0.068(4) 0.043(4) 0.051(4) -0.010(3) 0.006(3) -0.010(3)
C11 0.052(3) 0.037(4) 0.043(3) -0.003(3) 0.005(3) 0.001(3)
C10 0.053(4) 0.033(4) 0.046(3) 0.003(3) 0.007(3) -0.002(3)
C9 0.055(3) 0.028(3) 0.049(3) -0.001(3) 0.011(3) -0.001(3)
C8 0.056(4) 0.052(4) 0.053(4) 0.006(3) 0.011(3) 0.011(3)
C17 0.056(4) 0.052(4) 0.066(4) 0.006(3) -0.008(3) -0.001(3)
C18 0.079(5) 0.094(7) 0.157(9) -0.006(7) -0.040(6) 0.012(5)
C19 0.098(6) 0.109(8) 0.066(4) -0.020(5) -0.012(4) -0.001(6)
C20 0.085(6) 0.116(9) 0.105(7) 0.017(7) -0.006(5) -0.055(7)
C13 0.062(4) 0.048(4) 0.060(4) 0.006(3) -0.006(3) -0.005(3)
C16 0.093(6) 0.081(6) 0.123(7) 0.020(7) -0.046(6) -0.022(6)
C15 0.072(4) 0.114(7) 0.079(5) 0.025(6) 0.001(4) 0.034(6)
C14 0.096(5) 0.052(4) 0.057(4) 0.007(4) -0.005(4) -0.002(4)
C2B 0.163(8) 0.056(5) 0.085(5) -0.002(5) 0.059(5) 0.000(6)
C4B 0.092(5) 0.029(3) 0.066(4) -0.004(3) 0.025(4) 0.007(3)
C5B 0.062(4) 0.026(3) 0.065(4) 0.001(3) -0.004(3) 0.001(3)
C6B 0.080(4) 0.036(4) 0.048(3) -0.002(3) 0.017(3) -0.003(3)
C7B 0.068(4) 0.033(4) 0.043(3) -0.006(3) 0.009(3) -0.006(3)
C8B 0.055(4) 0.035(4) 0.050(4) 0.002(3) 0.001(3) -0.010(3)
C9B 0.045(3) 0.035(4) 0.047(3) 0.006(3) 0.001(3) 0.001(3)
C10B 0.055(4) 0.021(3) 0.040(3) -0.003(2) 0.003(3) -0.001(2)
C11B 0.049(3) 0.037(3) 0.041(3) 0.002(3) 0.001(2) 0.003(3)
C12B 0.056(3) 0.026(3) 0.044(3) 0.005(3) -0.002(3) 0.005(3)
C13B 0.053(3) 0.041(4) 0.056(3) -0.005(3) -0.015(3) 0.002(3)
C14B 0.070(4) 0.103(7) 0.083(5) 0.002(5) -0.002(4) -0.040(5)
C15B 0.089(5) 0.082(6) 0.143(8) -0.009(6) -0.061(6) 0.012(5)
C16B 0.098(5) 0.074(6) 0.060(4) -0.012(4) -0.010(4) -0.012(5)
C17B 0.051(3) 0.049(4) 0.063(4) 0.007(3) -0.015(3) 0.004(3)
C19B 0.067(4) 0.092(6) 0.097(5) -0.005(5) 0.001(4) 0.030(5)
C20B 0.090(5) 0.083(6) 0.071(4) 0.031(5) -0.002(4) 0.022(5)
C18B 0.095(6) 0.079(7) 0.140(7) -0.003(6) -0.062(6) -0.002(5)

loop_
_atom_site_label
_atom_site_type_symbol
_atom_site_fract_x
_atom_site_fract_y
_atom_site_fract_z
_atom_site_U_iso_or_equiv
_atom_site_thermal_displace_type
_atom_site_occupancy
_atom_site_calc_flag
_atom_site_refinement_flags
S1 S 0.6113(2) 0.0724(3) 0.47686(9) 0.0701(6) Uani 1 d .
S1B S 0.9462(4) 0.4176(3) 0.03714(14) 0.1196(11) Uani 1 d .
O4 O 0.5566(10) -0.1433(5) 0.3092(3) 0.120(3) Uani 1 d .
O10 O 0.6395(5) 0.6216(4) 0.3575(3) 0.0565(12) Uani 1 d .
H10A H 0.5703(5) 0.6512(4) 0.3333(3) 0.085 Uiso 1 calc R
O4B O 0.8198(9) 0.6426(5) 0.1793(4) 0.113(2) Uani 1 d .
O10B O 0.8355(5) -0.1275(4) 0.1352(3) 0.0606(13) Uani 1 d .
H10B H 0.7637(5) -0.1434(4) 0.1079(3) 0.091 Uiso 1 calc R
N3B N 0.9146(6) 0.6443(5) 0.0650(3) 0.067(2) Uani 1 d .
H3BA H 0.9333(6) 0.7211(5) 0.0663(3) 0.080 Uiso 1 calc R
N3 N 0.5713(7) -0.1519(6) 0.4354(3) 0.071(2) Uani 1 d .
H3A H 0.5710(7) -0.2303(6) 0.4370(3) 0.085 Uiso 1 calc R
C2 C 0.5800(9) -0.0820(8) 0.5040(4) 0.076(2) Uani 1 d .
H2A H 0.6577(9) -0.1112(8) 0.5382(4) 0.091 Uiso 1 calc R
H2B H 0.4917(9) -0.0881(8) 0.5286(4) 0.091 Uiso 1 calc R
C4 C 0.5639(9) -0.0945(7) 0.3698(4) 0.069(2) Uani 1 d .
C5 C 0.5600(7) 0.0439(5) 0.3790(3) 0.0515(15) Uani 1 d .
H5A H 0.4617(7) 0.0722(5) 0.3678(3) 0.062 Uiso 1 calc R
C6 C 0.6566(9) 0.1085(7) 0.3266(4) 0.069(2) Uani 1 d .
H6A H 0.7541(9) 0.0814(7) 0.3379(4) 0.083 Uiso 1 calc R
H6B H 0.6282(9) 0.0857(7) 0.2751(4) 0.083 Uiso 1 calc R
C7 C 0.6508(7) 0.2453(6) 0.3338(4) 0.049(2) Uani 1 d .
C12 C 0.5425(7) 0.3119(7) 0.2966(4) 0.054(2) Uani 1 d .
H12A H 0.4738(7) 0.2703(7) 0.2661(4) 0.065 Uiso 1 calc R
C11 C 0.5308(6) 0.4392(6) 0.3023(3) 0.0440(14) Uani 1 d .
C10 C 0.6419(6) 0.4972(6) 0.3458(4) 0.0440(15) Uani 1 d .
C9 C 0.7545(6) 0.4346(6) 0.3842(3) 0.0438(14) Uani 1 d .
C8 C 0.7560(7) 0.3079(7) 0.3761(3) 0.053(2) Uani 1 d .
H8A H 0.8308(7) 0.2639(7) 0.4002(3) 0.064 Uiso 1 calc R
C17 C 0.8735(7) 0.4994(7) 0.4327(4) 0.058(2) Uani 1 d .
C18 C 0.9898(9) 0.4092(10) 0.4631(6) 0.112(4) Uani 1 d .
H18A H 1.0318(55) 0.3706(49) 0.4218(6) 0.168 Uiso 1 calc R
H18B H 0.9479(16) 0.3484(41) 0.4933(34) 0.168 Uiso 1 calc R
H18C H 1.0622(40) 0.4526(15) 0.4932(34) 0.168 Uiso 1 calc R
C19 C 0.8157(9) 0.5600(10) 0.5000(4) 0.092(3) Uani 1 d .
H19A H 0.8920(16) 0.6006(51) 0.5289(20) 0.138 Uiso 1 calc R
H19B H 0.7742(60) 0.4995(12) 0.5306(19) 0.138 Uiso 1 calc R
H19C H 0.7442(51) 0.6186(42) 0.4833(4) 0.138 Uiso 1 calc R
C20 C 0.9473(10) 0.5929(12) 0.3846(5) 0.103(3) Uani 1 d .
H20A H 0.9813(53) 0.5530(15) 0.3414(17) 0.137(44) Uiso 1 calc R
H20B H 1.0264(39) 0.6288(40) 0.4139(11) 0.093(25) Uiso 1 calc R
H20C H 0.8805(20) 0.6555(29) 0.3683(27) 0.172(59) Uiso 1 calc R
C13 C 0.4077(7) 0.5077(7) 0.2598(4) 0.057(2) Uani 1 d .
C16 C 0.3014(10) 0.4214(10) 0.2166(6) 0.101(3) Uani 1 d .
H16A H 0.2667(43) 0.3626(31) 0.2507(8) 0.091(27) Uiso 1 calc R
H16B H 0.3485(18) 0.3799(36) 0.1780(20) 0.111(38) Uiso 1 calc R
H16C H 0.2227(29) 0.4678(11) 0.1941(25) 0.119(32) Uiso 1 calc R
C15 C 0.3230(9) 0.5788(11) 0.3154(4) 0.089(3) Uani 1 d .
H15A H 0.2856(45) 0.5232(11) 0.3506(18) 0.132(37) Uiso 1 calc R
H15B H 0.2456(34) 0.6211(39) 0.2885(5) 0.079(22) Uiso 1 calc R
H15C H 0.3846(17) 0.6368(32) 0.3420(21) 0.100(32) Uiso 1 calc R
C14 C 0.4608(8) 0.5955(8) 0.2011(4) 0.069(2) Uani 1 d .
H14A H 0.3805(8) 0.6295(35) 0.1718(19) 0.130(35) Uiso 1 calc R
H14B H 0.5202(42) 0.5520(12) 0.1686(17) 0.077(23) Uiso 1 calc R
H14C H 0.5149(45) 0.6599(25) 0.2260(4) 0.097(27) Uiso 1 calc R
C2B C 0.9489(11) 0.5741(9) 0.0036(5) 0.099(3) Uani 1 d .
H2BA H 1.0427(11) 0.5954(9) -0.0118(5) 0.118 Uiso 1 calc R
H2BB H 0.8792(11) 0.5857(9) -0.0388(5) 0.118 Uiso 1 calc R
C4B C 0.8525(8) 0.5915(6) 0.1220(4) 0.061(2) Uani 1 d .
C5B C 0.8329(7) 0.4561(5) 0.1085(4) 0.0514(15) Uani 1 d .
H5BA H 0.7339(7) 0.4420(5) 0.0890(4) 0.062 Uiso 1 calc R
C6B C 0.8606(8) 0.3825(6) 0.1793(3) 0.054(2) Uani 1 d .
H6BA H 0.7924(8) 0.4067(6) 0.2148(3) 0.065 Uiso 1 calc R
H6BB H 0.9552(8) 0.4023(6) 0.2016(3) 0.065 Uiso 1 calc R
C7B C 0.8510(7) 0.2462(6) 0.1685(3) 0.048(2) Uani 1 d .
C8B C 0.9569(6) 0.1712(6) 0.2006(3) 0.047(2) Uani 1 d .
H8BA H 1.0351(6) 0.2069(6) 0.2272(3) 0.056 Uiso 1 calc R
C9B C 0.9518(6) 0.0456(6) 0.1947(3) 0.0424(15) Uani 1 d .
C10B C 0.8399(6) -0.0042(5) 0.1498(3) 0.0386(14) Uani 1 d .
C11B C 0.7267(6) 0.0687(6) 0.1165(3) 0.0426(13) Uani 1 d .
C12B C 0.7383(6) 0.1924(5) 0.1272(3) 0.0422(14) Uani 1 d .
H12B H 0.6664(6) 0.2422(5) 0.1055(3) 0.051 Uiso 1 calc R
C13B C 0.5984(6) 0.0111(6) 0.0696(3) 0.051(2) Uani 1 d .
C14B C 0.5219(8) -0.0845(10) 0.1158(4) 0.086(3) Uani 1 d .
H14D H 0.5887(8) -0.1466(10) 0.1330(4) 0.129 Uiso 1 calc R
H14E H 0.4453(8) -0.1209(10) 0.0848(4) 0.129 Uiso 1 calc R
H14F H 0.4842(8) -0.0456(10) 0.1583(4) 0.129 Uiso 1 calc R
C15B C 0.4901(9) 0.1096(9) 0.0428(5) 0.108(3) Uani 1 d .
H15D H 0.4611(59) 0.1543(44) 0.0855(6) 0.162 Uiso 1 calc R
H15E H 0.4082(34) 0.0718(10) 0.0171(36) 0.162 Uiso 1 calc R
H15F H 0.5333(26) 0.1644(39) 0.0092(32) 0.162 Uiso 1 calc R
C16B C 0.6478(8) -0.0507(8) -0.0007(4) 0.078(2) Uani 1 d .
H16D H 0.7118(49) -0.1163(33) 0.0138(4) 0.117 Uiso 1 calc R
H16E H 0.6961(53) 0.0077(14) -0.0299(16) 0.117 Uiso 1 calc R
H16F H 0.5664(11) -0.0824(46) -0.0303(17) 0.117 Uiso 1 calc R
C17B C 1.0706(6) -0.0340(7) 0.2353(3) 0.055(2) Uani 1 d .
C19B C 1.1434(8) -0.1170(9) 0.1804(5) 0.085(3) Uani 1 d .
H19D H 1.0803(28) -0.1827(32) 0.1649(27) 0.128 Uiso 1 calc R
H19E H 1.2297(36) -0.1497(46) 0.2048(12) 0.128 Uiso 1 calc R
H19F H 1.1658(59) -0.0706(15) 0.1371(17) 0.128 Uiso 1 calc R
C20B C 1.0050(8) -0.1147(8) 0.2950(4) 0.082(2) Uani 1 d .
H20D H 0.9321(45) -0.1656(38) 0.2709(6) 0.123 Uiso 1 calc R
H20E H 0.9642(55) -0.0638(8) 0.3315(18) 0.123 Uiso 1 calc R
H20F H 1.0782(15) -0.1649(40) 0.3195(24) 0.123 Uiso 1 calc R
C18B C 1.1866(9) 0.0429(9) 0.2758(5) 0.108(3) Uani 1 d .
H18D H 1.1448(14) 0.0960(50) 0.3109(31) 0.162 Uiso 1 calc R
H18E H 1.2331(55) 0.0909(52) 0.2397(7) 0.162 Uiso 1 calc R
H18F H 1.2552(45) -0.0094(9) 0.3022(36) 0.162 Uiso 1 calc R

loop_
_atom_type_symbol
_atom_type_description
_atom_type_scat_dispersion_real
_atom_type_scat_dispersion_imag
_atom_type_scat_source
C C 0.0181 0.0091 'International Tables Vol C Tables 4.2.6.8 and 6.1.1.4'
H H 0.0000 0.0000 'International Tables Vol C Tables 4.2.6.8 and 6.1.1.4'
N N 0.0311 0.0180 'International Tables Vol C Tables 4.2.6.8 and 6.1.1.4'
O O 0.0492 0.0322 'International Tables Vol C Tables 4.2.6.8 and 6.1.1.4'
S S 0.3331 0.5567 'International Tables Vol C Tables 4.2.6.8 and 6.1.1.4'

loop_
_geom_angle_atom_site_label_1
_geom_angle_atom_site_label_2
_geom_angle_atom_site_label_3
_geom_angle
C2 S1 C5 93.4(3)
C5B S1B C2B 92.1(3)
C4B N3B C2B 119.7(6)
C4 N3 C2 119.5(7)
N3 C2 S1 105.9(5)
O4 C4 N3 125.2(7)
O4 C4 C5 122.6(7)
N3 C4 C5 112.1(6)
C6 C5 C4 112.0(6)
C6 C5 S1 112.6(4)
C4 C5 S1 105.7(5)
C7 C6 C5 112.5(6)
C12 C7 C8 118.2(6)
C12 C7 C6 121.0(7)
C8 C7 C6 120.8(7)
C7 C12 C11 123.3(6)
C12 C11 C10 115.6(6)
C12 C11 C13 120.8(6)
C10 C11 C13 123.6(6)
O10 C10 C9 115.6(5)
O10 C10 C11 120.7(5)
C9 C10 C11 123.5(6)
C8 C9 C10 116.9(6)
C8 C9 C17 120.4(6)
C10 C9 C17 122.8(5)
C7 C8 C9 122.5(6)
C19 C17 C20 110.8(8)
C19 C17 C18 106.9(7)
C20 C17 C18 106.7(7)
C19 C17 C9 111.2(5)
C20 C17 C9 109.6(5)
C18 C17 C9 111.6(6)
C14 C13 C11 112.0(5)
C14 C13 C15 109.5(7)
C11 C13 C15 109.9(5)
C14 C13 C16 106.0(6)
C11 C13 C16 112.5(6)
C15 C13 C16 106.7(7)
N3B C2B S1B 104.6(5)
O4B C4B N3B 125.9(7)
O4B C4B C5B 123.1(6)
N3B C4B C5B 111.0(6)
C4B C5B C6B 112.5(6)
C4B C5B S1B 106.0(5)
C6B C5B S1B 113.6(5)
C5B C6B C7B 114.8(5)
C12B C7B C8B 117.9(6)
C12B C7B C6B 122.0(6)
C8B C7B C6B 120.1(6)
C9B C8B C7B 122.8(6)
C8B C9B C10B 117.2(5)
C8B C9B C17B 120.4(6)
C10B C9B C17B 122.4(5)
O10B C10B C9B 120.5(5)
O10B C10B C11B 117.5(5)
C9B C10B C11B 122.0(5)
C12B C11B C10B 116.6(5)
C12B C11B C13B 121.9(5)
C10B C11B C13B 121.5(6)
C7B C12B C11B 123.2(5)
C15B C13B C16B 107.0(6)
C15B C13B C14B 108.6(6)
C16B C13B C14B 108.6(6)
C15B C13B C11B 110.6(6)
C16B C13B C11B 110.7(5)
C14B C13B C11B 111.3(5)
C18B C17B C19B 107.1(6)
C18B C17B C20B 107.5(6)
C19B C17B C20B 108.6(6)
C18B C17B C9B 112.0(6)
C19B C17B C9B 112.0(5)
C20B C17B C9B 109.5(5)

loop_
_geom_bond_atom_site_label_1
_geom_bond_atom_site_label_2
_geom_bond_distance
S1 C2 1.790(9)
S1 C5 1.801(6)
S1B C5B 1.770(6)
S1B C2B 1.817(11)
O4 C4 1.202(9)
O10 C10 1.380(8)
O4B C4B 1.223(8)
O10B C10B 1.376(7)
N3B C4B 1.340(8)
N3B C2B 1.396(9)
N3 C4 1.325(9)
N3 C2 1.440(9)
C4 C5 1.527(9)
C5 C6 1.524(9)
C6 C7 1.507(9)
C7 C12 1.381(10)
C7 C8 1.380(9)
C12 C11 1.403(9)
C11 C10 1.405(8)
C11 C13 1.531(9)
C10 C9 1.396(8)
C9 C8 1.397(9)
C9 C17 1.535(8)
C17 C19 1.507(10)
C17 C20 1.535(11)
C17 C18 1.542(11)
C13 C14 1.532(9)
C13 C15 1.531(10)
C13 C16 1.540(10)
C4B C5B 1.513(9)
C5B C6B 1.504(9)
C6B C7B 1.509(9)
C7B C12B 1.376(9)
C7B C8B 1.381(9)
C8B C9B 1.381(9)
C9B C10B 1.385(8)
C9B C17B 1.552(8)
C10B C11B 1.424(8)
C11B C12B 1.372(9)
C11B C13B 1.549(8)
C13B C15B 1.535(10)
C13B C16B 1.527(9)
C13B C14B 1.543(10)
C17B C18B 1.516(10)
C17B C19B 1.535(10)
C17B C20B 1.546(9)
